data_2222745
loop_
_publ_author_name
'Wang, Ying'
'Wang, Li'
'Xu, Jianing'
'Zhu, Guangshan'

_publ_section_title
Poly[diaqua(\m~3~-8-oxidoquinoline-5-sulfonato-\k^4^<i>N</i>,<i>O</i>^8^:<i>O</i>^5^:<i>O</i>^8^)nickel(II)]
_journal_coeditor_code HY2203
_journal_issue 8
_journal_name_full 'Acta Crystallographica Section E'
_journal_page_first m902
_journal_paper_doi 10.1107/S1600536809026105
_journal_volume 65
_journal_year 2009
_chemical_formula_iupac '[Ni (C9 H5 N O4 S) (H2 O)2]'
_chemical_formula_moiety 'C9 H9 N Ni O6 S'
_chemical_formula_sum 'C9 H9 N Ni O6 S'
_chemical_formula_weight 317.94
_chemical_name_systematic
;
Poly[diaqua(\m~3~-8-oxidoquinoline-5-sulfonato-
\k^4^<i>N</i>,<i>O</i>^8^:<i>O</i>^5^:<i>O</i>^8^)nickel(II)]
;
_space_group_IT_number 61
_symmetry_cell_setting orthorhombic
_symmetry_space_group_name_Hall '-P 2ac 2ab'
_symmetry_space_group_name_H-M 'P b c a'
_atom_sites_solution_hydrogens geom
_atom_sites_solution_primary direct
_atom_sites_solution_secondary difmap
_audit_creation_method SHELXL-97
_cell_angle_alpha 90.00
_cell_angle_beta 90.00
_cell_angle_gamma 90.00
_cell_formula_units_Z 8
_cell_length_a 9.2067(8)
_cell_length_b 15.0504(13)
_cell_length_c 16.1599(14)
_cell_measurement_reflns_used 2198
_cell_measurement_temperature 293(2)
_cell_measurement_theta_max 28.05
_cell_measurement_theta_min 2.52
_cell_volume 2239.2(3)
_computing_cell_refinement 'SAINT (Bruker, 2007)'
_computing_data_collection 'SMART (Bruker, 2007)'
_computing_data_reduction 'SAINT (Bruker, 2007)'
_computing_molecular_graphics 'SHELXTL (Sheldrick, 2008) and DIAMOND (Brandenburg, 1999)'
_computing_publication_material 'SHELXTL (Sheldrick, 2008)'
_computing_structure_refinement 'SHELXL97 (Sheldrick, 2008)'
_computing_structure_solution 'SHELXS97 (Sheldrick, 2008)'
_diffrn_ambient_temperature 293(2)
_diffrn_measured_fraction_theta_full 1.000
_diffrn_measured_fraction_theta_max 1.000
_diffrn_measurement_device_type 'Bruker SMART APEX CCD'
_diffrn_measurement_method '\f and \w'
_diffrn_radiation_monochromator graphite
_diffrn_radiation_source 'fine-focus sealed tube'
_diffrn_radiation_type MoK\a
_diffrn_radiation_wavelength 0.71073
_diffrn_reflns_av_R_equivalents 0.0365
_diffrn_reflns_av_sigmaI/netI 0.0269
_diffrn_reflns_limit_h_max 11
_diffrn_reflns_limit_h_min -10
_diffrn_reflns_limit_k_max 17
_diffrn_reflns_limit_k_min -18
_diffrn_reflns_limit_l_max 19
_diffrn_reflns_limit_l_min -18
_diffrn_reflns_number 11973
_diffrn_reflns_theta_full 25.99
_diffrn_reflns_theta_max 25.99
_diffrn_reflns_theta_min 2.52
_exptl_absorpt_coefficient_mu 1.938
_exptl_absorpt_correction_T_max 0.701
_exptl_absorpt_correction_T_min 0.601
_exptl_absorpt_correction_type multi-scan
_exptl_absorpt_process_details '(SADABS; Bruker, 2001)'
_exptl_crystal_colour green
_exptl_crystal_density_diffrn 1.886
_exptl_crystal_density_meas 1.886
_exptl_crystal_density_method 'not measured'
_exptl_crystal_description block
_exptl_crystal_F_000 1296
_exptl_crystal_size_max 0.28
_exptl_crystal_size_mid 0.22
_exptl_crystal_size_min 0.18
_refine_diff_density_max 0.640
_refine_diff_density_min -0.266
_refine_ls_extinction_method none
_refine_ls_goodness_of_fit_ref 1.024
_refine_ls_hydrogen_treatment mixed
_refine_ls_matrix_type full
_refine_ls_number_parameters 171
_refine_ls_number_reflns 2198
_refine_ls_number_restraints 4
_refine_ls_restrained_S_all 1.024
_refine_ls_R_factor_all 0.0373
_refine_ls_R_factor_gt 0.0314
_refine_ls_shift/su_max 0.001
_refine_ls_shift/su_mean 0.000
_refine_ls_structure_factor_coef Fsqd
_refine_ls_weighting_details 'calc w=1/[\s^2^(Fo^2^)+(0.0484P)^2^] where P=(Fo^2^+2Fc^2^)/3'
_refine_ls_weighting_scheme calc
_refine_ls_wR_factor_gt 0.0765
_refine_ls_wR_factor_ref 0.0793
_reflns_number_gt 1874
_reflns_number_total 2198
_reflns_threshold_expression I>2\s(I)
_cod_data_source_file hy2203.cif
_cod_data_source_block I
_cod_depositor_comments
;
The following automatic conversions were performed:
'_symmetry_cell_setting' value 'Orthorhombic' changed to 'orthorhombic'
according to '/home/saulius/struct/CIF-dictionaries/cif_core.dic'
dictionary named 'cif_core.dic' version 2.4.1 from 2010-06-29.

Automatic conversion script
Id: cif_fix_enum 1527 2010-12-29 10:47:43Z saulius 

The following automatic conversions were performed:

'_symmetry_cell_setting' value 'Orthorhombic' changed to
'orthorhombic' according to
/home/saulius/struct/CIF-dictionaries/cif_core.dic dictionary named
'cif_core.dic' version 2.4.1 from 2010-06-29.

Automatic conversion script
Id: cif_fix_values 1715 2011-07-08 13:25:40Z adriana 
;
_cod_database_code 2222745
_cod_database_fobs_code 2222745

loop_
_symmetry_equiv_pos_as_xyz
'x, y, z'
'-x+1/2, -y, z+1/2'
'-x, y+1/2, -z+1/2'
'x+1/2, -y+1/2, -z'
'-x, -y, -z'
'x-1/2, y, -z-1/2'
'x, -y-1/2, z-1/2'
'-x-1/2, y-1/2, z'

loop_
_atom_site_type_symbol
_atom_site_label
_atom_site_fract_x
_atom_site_fract_y
_atom_site_fract_z
_atom_site_U_iso_or_equiv
_atom_site_adp_type
_atom_site_calc_flag
_atom_site_refinement_flags
_atom_site_occupancy
_atom_site_disorder_assembly
_atom_site_disorder_group
Ni Ni1 0.10943(3) 0.058524(19) 0.446648(17) 0.02363(12) Uani d . 1 . .
O O5W -0.0374(2) 0.16474(12) 0.44545(10) 0.0326(4) Uani d D 1 . .
H H5WA -0.0848 0.1645 0.4884 0.049 Uiso calc RD 1 . .
O O1 0.04736(19) 0.03393(11) 0.56593(9) 0.0264(4) Uani d . 1 . .
N N1 0.0998(2) 0.05336(12) 0.31986(12) 0.0250(5) Uani d . 1 . .
C C8 -0.0750(3) -0.05668(14) 0.35675(14) 0.0232(5) Uani d . 1 . .
C C9 0.0015(3) -0.00829(15) 0.29298(13) 0.0231(5) Uani d . 1 . .
C C4 -0.0248(3) -0.02414(16) 0.20803(13) 0.0251(5) Uani d . 1 . .
C C2 0.1498(3) 0.09088(18) 0.17944(15) 0.0338(6) Uani d . 1 . .
H H2A 0.2007 0.1263 0.1423 0.041 Uiso calc R 1 . .
C C3 0.0542(3) 0.02903(17) 0.15126(14) 0.0300(6) Uani d . 1 . .
H H3B 0.0406 0.0216 0.0947 0.036 Uiso calc R 1 . .
C C5 -0.1275(3) -0.09119(16) 0.18792(14) 0.0256(5) Uani d . 1 . .
C C1 0.1711(3) 0.10083(16) 0.26430(15) 0.0311(6) Uani d . 1 . .
H H1B 0.2383 0.1426 0.2826 0.037 Uiso calc R 1 . .
C C6 -0.1969(3) -0.13796(16) 0.24900(15) 0.0310(6) Uani d . 1 . .
H H6A -0.2631 -0.1819 0.2342 0.037 Uiso calc R 1 . .
C C7 -0.1711(3) -0.12159(15) 0.33312(15) 0.0314(6) Uani d . 1 . .
H H7A -0.2193 -0.1549 0.3731 0.038 Uiso calc R 1 . .
O O6W 0.2752(2) 0.14637(13) 0.45841(13) 0.0415(5) Uani d D 1 . .
H H6WA 0.2501 0.1948 0.4401 0.062 Uiso calc RD 1 . .
H H5WB -0.011(3) 0.2155(12) 0.4428(14) 0.029(7) Uiso d D 1 . .
H H6WB 0.347(3) 0.134(2) 0.4814(19) 0.060(11) Uiso d D 1 . .
S S1 -0.16782(7) -0.11580(4) 0.08365(4) 0.02460(16) Uani d . 1 . .
O O2 -0.21464(19) -0.03403(11) 0.04239(9) 0.0293(4) Uani d . 1 . .
O O4 -0.03579(19) -0.15043(12) 0.04607(10) 0.0352(4) Uani d . 1 . .
O O3 -0.28431(19) -0.18166(11) 0.08585(10) 0.0313(4) Uani d . 1 . .

loop_
_atom_site_aniso_label
_atom_site_aniso_U_11
_atom_site_aniso_U_22
_atom_site_aniso_U_33
_atom_site_aniso_U_12
_atom_site_aniso_U_13
_atom_site_aniso_U_23
Ni1 0.0259(2) 0.0217(2) 0.02325(19) -0.00303(12) -0.00136(12) 0.00040(11)
O5W 0.0340(11) 0.0262(10) 0.0375(10) 0.0004(8) 0.0078(8) 0.0026(8)
O1 0.0293(10) 0.0275(9) 0.0225(8) -0.0058(8) 0.0005(7) -0.0008(7)
N1 0.0235(11) 0.0235(11) 0.0279(11) -0.0013(8) -0.0027(8) -0.0001(8)
C8 0.0250(13) 0.0217(12) 0.0230(12) 0.0009(9) 0.0008(9) 0.0002(9)
C9 0.0191(11) 0.0232(12) 0.0270(12) 0.0017(9) -0.0022(9) -0.0010(9)
C4 0.0246(13) 0.0263(12) 0.0245(12) 0.0038(10) -0.0011(10) -0.0017(9)
C2 0.0348(15) 0.0385(15) 0.0282(13) -0.0071(12) 0.0025(11) 0.0077(12)
C3 0.0305(14) 0.0348(14) 0.0246(12) -0.0007(11) -0.0002(10) 0.0009(10)
C5 0.0259(13) 0.0259(12) 0.0250(12) 0.0028(10) -0.0012(10) -0.0020(10)
C1 0.0317(14) 0.0299(14) 0.0317(13) -0.0106(11) -0.0051(11) 0.0019(10)
C6 0.0338(14) 0.0265(13) 0.0327(13) -0.0065(11) -0.0032(11) -0.0038(11)
C7 0.0358(15) 0.0308(14) 0.0276(13) -0.0072(11) 0.0013(11) 0.0017(10)
O6W 0.0318(11) 0.0256(10) 0.0670(13) -0.0053(8) -0.0201(10) 0.0100(9)
S1 0.0260(3) 0.0232(3) 0.0246(3) 0.0021(2) -0.0014(2) -0.0041(2)
O2 0.0330(10) 0.0263(9) 0.0284(9) 0.0054(8) -0.0022(7) 0.0002(7)
O4 0.0320(10) 0.0358(11) 0.0377(10) 0.0081(8) 0.0043(8) -0.0047(8)
O3 0.0353(10) 0.0276(9) 0.0310(9) -0.0038(8) -0.0036(7) -0.0052(7)

loop_
_atom_type_symbol
_atom_type_description
_atom_type_scat_dispersion_real
_atom_type_scat_dispersion_imag
_atom_type_scat_source
C C 0.0033 0.0016 'International Tables Vol C Tables 4.2.6.8 and 6.1.1.4'
H H 0.0000 0.0000 'International Tables Vol C Tables 4.2.6.8 and 6.1.1.4'
N N 0.0061 0.0033 'International Tables Vol C Tables 4.2.6.8 and 6.1.1.4'
O O 0.0106 0.0060 'International Tables Vol C Tables 4.2.6.8 and 6.1.1.4'
S S 0.1246 0.1234 'International Tables Vol C Tables 4.2.6.8 and 6.1.1.4'
Ni Ni 0.3393 1.1124 'International Tables Vol C Tables 4.2.6.8 and 6.1.1.4'

loop_
_geom_angle_atom_site_label_1
_geom_angle_atom_site_label_2
_geom_angle_atom_site_label_3
_geom_angle_site_symmetry_1
_geom_angle_site_symmetry_3
_geom_angle
_geom_angle_publ_flag
O1 Ni1 O6W 5_556 . 176.93(8) ?
O1 Ni1 O1 5_556 . 76.69(7) ?
O6W Ni1 O1 . . 103.89(8) ?
O1 Ni1 N1 5_556 . 80.92(7) ?
O6W Ni1 N1 . . 98.67(8) ?
O1 Ni1 N1 . . 157.28(7) ?
O1 Ni1 O5W 5_556 . 93.64(8) ?
O6W Ni1 O5W . . 89.40(8) ?
O1 Ni1 O5W . . 88.06(7) ?
N1 Ni1 O5W . . 89.54(7) ?
O1 Ni1 O2 5_556 . 59.09(4) ?
O6W Ni1 O2 . . 120.98(6) ?
O1 Ni1 O2 . . 133.91(5) ?
N1 Ni1 O2 . 6_656 95.19(7) ?
O5W Ni1 O2 . 6_656 170.00(7) ?
Ni1 O5W H5WA . . 109.5 ?
Ni1 O5W H5WB . . 122(2) ?
H5WA O5W H5WB . . 102.2 ?
C8 O1 Ni1 5_556 5_556 114.35(14) ?
C8 O1 Ni1 5_556 . 142.34(15) ?
Ni1 O1 Ni1 5_556 . 103.31(7) ?
C1 N1 C9 . . 118.7(2) ?
C1 N1 Ni1 . . 129.50(16) ?
C9 N1 Ni1 . . 111.81(15) ?
O1 C8 C7 5_556 . 124.9(2) ?
O1 C8 C9 5_556 . 116.8(2) ?
C7 C8 C9 . . 118.3(2) ?
N1 C9 C4 . . 122.4(2) ?
N1 C9 C8 . . 115.98(19) ?
C4 C9 C8 . . 121.6(2) ?
C9 C4 C3 . . 116.4(2) ?
C9 C4 C5 . . 117.1(2) ?
C3 C4 C5 . . 126.5(2) ?
C3 C2 C1 . . 119.6(2) ?
C3 C2 H2A . . 120.2 ?
C1 C2 H2A . . 120.2 ?
C2 C3 C4 . . 120.1(2) ?
C2 C3 H3B . . 119.9 ?
C4 C3 H3B . . 119.9 ?
C6 C5 C4 . . 120.7(2) ?
C6 C5 S1 . . 118.81(19) ?
C4 C5 S1 . . 120.49(18) ?
N1 C1 C2 . . 122.7(2) ?
N1 C1 H1B . . 118.6 ?
C2 C1 H1B . . 118.6 ?
C5 C6 C7 . . 121.9(2) ?
C5 C6 H6A . . 119.0 ?
C7 C6 H6A . . 119.0 ?
C8 C7 C6 . . 120.3(2) ?
C8 C7 H7A . . 119.9 ?
C6 C7 H7A . . 119.9 ?
Ni1 O6W H6WA . . 109.5 ?
Ni1 O6W H6WB . . 122(2) ?
H6WA O6W H6WB . . 128.7 ?
O4 S1 O3 . . 112.36(11) ?
O4 S1 O2 . . 110.91(10) ?
O3 S1 O2 . . 111.42(10) ?
O4 S1 C5 . . 107.33(11) ?
O3 S1 C5 . . 105.87(10) ?
O2 S1 C5 . . 108.68(10) ?
S1 O2 Ni1 . 6_556 136.95(11) ?

loop_
_geom_bond_atom_site_label_1
_geom_bond_atom_site_label_2
_geom_bond_site_symmetry_2
_geom_bond_distance
_geom_bond_publ_flag
Ni1 O1 5_556 2.0153(17) y
Ni1 O6W . 2.0285(19) y
Ni1 O1 . 2.0443(16) y
Ni1 N1 . 2.052(2) y
Ni1 O5W . 2.0936(19) y
Ni1 O2 6_656 2.1437(17) y
O5W H5WA . 0.8200 ?
O5W H5WB . 0.804(17) ?
O1 C8 5_556 1.320(3) ?
N1 C1 . 1.322(3) ?
N1 C9 . 1.367(3) ?
C8 O1 5_556 1.320(3) ?
C8 C7 . 1.372(3) ?
C8 C9 . 1.445(3) ?
C9 C4 . 1.414(3) ?
C4 C3 . 1.418(3) ?
C4 C5 . 1.421(3) ?
C2 C3 . 1.360(4) ?
C2 C1 . 1.393(3) ?
C2 H2A . 0.9300 ?
C3 H3B . 0.9300 ?
C5 C6 . 1.371(3) ?
C5 S1 . 1.765(2) ?
C1 H1B . 0.9300 ?
C6 C7 . 1.402(3) ?
C6 H6A . 0.9300 ?
C7 H7A . 0.9300 ?
O6W H6WA . 0.8200 ?
O6W H6WB . 0.784(17) ?
S1 O4 . 1.4553(18) ?
S1 O3 . 1.4608(17) ?
S1 O2 . 1.4645(17) ?

loop_
_geom_hbond_atom_site_label_D
_geom_hbond_atom_site_label_H
_geom_hbond_atom_site_label_A
_geom_hbond_site_symmetry_A
_geom_hbond_distance_DH
_geom_hbond_distance_HA
_geom_hbond_distance_DA
_geom_hbond_angle_DHA
O5W H5WA O3 2_455 0.82 2.00 2.812(2) 171
O5W H5WB O4 3 0.80(2) 2.07(2) 2.866(3) 170(2)
O6W H6WA O3 3 0.82 1.93 2.687(2) 153
O6W H6WB O4 2 0.78(2) 2.04(2) 2.787(3) 159(3)
